data_4315548
loop_
_publ_author_name
'Tod A. Grusenmeyer'
'Beth Anne McClure'
'Christopher J. Ziegler'
'Jeffrey J. Rack'

_publ_section_title
;
 Solvent Effects on Isomerization in a Ruthenium Sulfoxide Complex
;
_journal_name_full 'Inorganic Chemistry'
_journal_page_first 4466
_journal_page_last 4470
_journal_paper_doi 10.1021/ic902047f
_journal_volume 49
_journal_year 2010
_chemical_formula_sum 'C40 H33 F6 N6 O3 P Ru S'
_chemical_formula_weight 923.82
_chemical_name_systematic
; 
 ? 
;
_space_group_IT_number 19
_symmetry_cell_setting orthorhombic
_symmetry_space_group_name_Hall 'P 2ac 2ab'
_symmetry_space_group_name_H-M 'P 21 21 21'
_atom_sites_solution_hydrogens geom
_atom_sites_solution_primary direct
_atom_sites_solution_secondary difmap
_audit_creation_method SHELXL-97
_cell_angle_alpha 90.00
_cell_angle_beta 90.00
_cell_angle_gamma 90.00
_cell_formula_units_Z 4
_cell_length_a 7.9092(13)
_cell_length_b 17.075(3)
_cell_length_c 28.341(5)
_cell_measurement_reflns_used 6389
_cell_measurement_temperature 100(2)
_cell_measurement_theta_max 23.71
_cell_measurement_theta_min 2.39
_cell_volume 3827.4(11)
_computing_cell_refinement 'Bruker SMART'
_computing_data_collection 'Bruker SMART'
_computing_data_reduction 'Bruker SAINT'
_computing_molecular_graphics 'Bruker SHELXTL'
_computing_publication_material 'Bruker SHELXTL'
_computing_structure_refinement 'SHELXL-97 (Sheldrick, 1997)'
_computing_structure_solution 'SHELXS-97 (Sheldrick, 1990)'
_diffrn_ambient_temperature 100(2)
_diffrn_measured_fraction_theta_full 0.995
_diffrn_measured_fraction_theta_max 0.995
_diffrn_measurement_device_type 'CCD area detector'
_diffrn_measurement_method 'phi and omega scans'
_diffrn_radiation_monochromator graphite
_diffrn_radiation_source 'fine-focus sealed tube'
_diffrn_radiation_type MoK\a
_diffrn_radiation_wavelength 0.71073
_diffrn_reflns_av_R_equivalents 0.0547
_diffrn_reflns_av_sigmaI/netI 0.0623
_diffrn_reflns_limit_h_max 10
_diffrn_reflns_limit_h_min -10
_diffrn_reflns_limit_k_max 22
_diffrn_reflns_limit_k_min -22
_diffrn_reflns_limit_l_max 36
_diffrn_reflns_limit_l_min -36
_diffrn_reflns_number 31898
_diffrn_reflns_theta_full 27.50
_diffrn_reflns_theta_max 27.50
_diffrn_reflns_theta_min 1.39
_exptl_absorpt_coefficient_mu 0.584
_exptl_absorpt_correction_T_max 0.9603
_exptl_absorpt_correction_T_min 0.8217
_exptl_absorpt_correction_type multi-scan
_exptl_absorpt_process_details 'Sheldrick, G. M. (2004). SADABS. University of G\"ottingen, Germany'
_exptl_crystal_colour red
_exptl_crystal_density_diffrn 1.603
_exptl_crystal_density_meas ?
_exptl_crystal_density_method 'not measured'
_exptl_crystal_description needle
_exptl_crystal_F_000 1872
_exptl_crystal_size_max 0.35
_exptl_crystal_size_mid 0.08
_exptl_crystal_size_min 0.07
_refine_diff_density_max 0.459
_refine_diff_density_min -0.570
_refine_diff_density_rms 0.072
_refine_ls_abs_structure_details 'Flack H D (1983), Acta Cryst. A39, 876-881'
_refine_ls_abs_structure_Flack 0.00(2)
_refine_ls_extinction_method none
_refine_ls_goodness_of_fit_ref 0.954
_refine_ls_hydrogen_treatment constr
_refine_ls_matrix_type full
_refine_ls_number_parameters 526
_refine_ls_number_reflns 8678
_refine_ls_number_restraints 0
_refine_ls_restrained_S_all 0.954
_refine_ls_R_factor_all 0.0402
_refine_ls_R_factor_gt 0.0320
_refine_ls_shift/su_max 0.000
_refine_ls_shift/su_mean 0.000
_refine_ls_structure_factor_coef Fsqd
_refine_ls_weighting_details 'calc w=1/[\s^2^(Fo^2^)+(0.0371P)^2^+0.0000P] where P=(Fo^2^+2Fc^2^)/3'
_refine_ls_weighting_scheme calc
_refine_ls_wR_factor_gt 0.0638
_refine_ls_wR_factor_ref 0.0741
_reflns_number_gt 7354
_reflns_number_total 8678
_reflns_threshold_expression >2sigma(I)
_cod_data_source_file ic902047f_si_001.cif
_cod_data_source_block Rubpybiq
_cod_depositor_comments
;
The following automatic conversions were performed:

'_symmetry_cell_setting' value 'Orthorhombic' changed to
'orthorhombic' according to the built-in table from CIF Core
dictionary named 'cif_core.dic' version 2.4.1 from 2010-06-29.

Automatic conversion script
Id: cif_fix_values 1646 2011-03-28 12:23:43Z adriana 

The following automatic conversions were performed:

'_exptl_crystal_density_meas' value 'not measured' was changed to '?'
- the value is perceived as not measured.

Automatic conversion script
Id: cif_fix_values 3008 2015-01-20 13:52:24Z robertas 
;
_cod_original_cell_volume 3827.5(11)
_cod_database_code 4315548

loop_
_symmetry_equiv_pos_as_xyz
'x, y, z'
'-x+1/2, -y, z+1/2'
'-x, y+1/2, -z+1/2'
'x+1/2, -y+1/2, -z'

loop_
_atom_site_label
_atom_site_type_symbol
_atom_site_fract_x
_atom_site_fract_y
_atom_site_fract_z
_atom_site_U_iso_or_equiv
_atom_site_adp_type
_atom_site_occupancy
_atom_site_symmetry_multiplicity
_atom_site_calc_flag
_atom_site_refinement_flags
_atom_site_disorder_assembly
_atom_site_disorder_group
C1 C 0.4850(4) 0.8950(2) 0.05036(11) 0.0212(7) Uani 1 1 d . . .
H1 H 0.4502 0.9470 0.0515 0.025 Uiso 1 1 calc R . .
C2 C 0.4324(4) 0.84929(19) 0.01307(12) 0.0258(8) Uani 1 1 d . . .
H2 H 0.3646 0.8704 -0.0105 0.031 Uiso 1 1 calc R . .
C3 C 0.4818(5) 0.7715(2) 0.01104(12) 0.0270(8) Uani 1 1 d . . .
H3 H 0.4491 0.7401 -0.0142 0.032 Uiso 1 1 calc R . .
C4 C 0.5799(4) 0.7413(2) 0.04690(11) 0.0208(7) Uani 1 1 d . . .
H4 H 0.6133 0.6891 0.0463 0.025 Uiso 1 1 calc R . .
C5 C 0.6285(4) 0.78954(18) 0.08404(11) 0.0172(7) Uani 1 1 d . . .
C6 C 0.7272(4) 0.76287(18) 0.12549(10) 0.0201(7) Uani 1 1 d . . .
C7 C 0.7782(4) 0.68605(18) 0.13287(12) 0.0255(7) Uani 1 1 d . . .
H7 H 0.7596 0.6478 0.1101 0.031 Uiso 1 1 calc R . .
C8 C 0.8576(4) 0.6678(2) 0.17499(12) 0.0287(8) Uani 1 1 d . . .
H8 H 0.8964 0.6171 0.1803 0.034 Uiso 1 1 calc R . .
C9 C 0.8791(4) 0.7241(2) 0.20890(12) 0.0263(8) Uani 1 1 d . . .
H9 H 0.9266 0.7113 0.2379 0.032 Uiso 1 1 calc R . .
C10 C 0.8294(4) 0.80024(19) 0.19942(11) 0.0223(7) Uani 1 1 d . . .
H10 H 0.8461 0.8387 0.2222 0.027 Uiso 1 1 calc R . .
C11 C 0.4137(4) 0.8953(2) 0.21203(11) 0.0223(7) Uani 1 1 d . . .
C12 C 0.4025(4) 0.8158(2) 0.19904(12) 0.0232(7) Uani 1 1 d . . .
H12 H 0.4532 0.7989 0.1712 0.028 Uiso 1 1 calc R . .
C13 C 0.3179(5) 0.7630(2) 0.22686(11) 0.0286(8) Uani 1 1 d . . .
H13 H 0.3093 0.7110 0.2174 0.034 Uiso 1 1 calc R . .
C14 C 0.2444(4) 0.7870(2) 0.26952(12) 0.0332(9) Uani 1 1 d . . .
H14 H 0.1914 0.7503 0.2888 0.040 Uiso 1 1 calc R . .
C15 C 0.2499(4) 0.8629(2) 0.28289(12) 0.0362(10) Uani 1 1 d . . .
H15 H 0.1991 0.8781 0.3111 0.043 Uiso 1 1 calc R . .
C16 C 0.3319(4) 0.9197(2) 0.25460(11) 0.0276(8) Uani 1 1 d . . .
C17 C 0.3313(5) 1.0001(2) 0.26515(13) 0.0354(9) Uani 1 1 d . . .
H17 H 0.2835 1.0175 0.2932 0.042 Uiso 1 1 calc R . .
C18 C 0.4003(4) 1.0529(2) 0.23461(12) 0.0330(9) Uani 1 1 d . . .
H18 H 0.3942 1.1063 0.2409 0.040 Uiso 1 1 calc R . .
C19 C 0.4805(4) 1.0258(2) 0.19351(12) 0.0250(8) Uani 1 1 d . . .
C20 C 0.5473(4) 1.0799(2) 0.15736(11) 0.0228(8) Uani 1 1 d . . .
C21 C 0.5274(5) 1.1621(2) 0.16089(12) 0.0291(8) Uani 1 1 d . . .
H21 H 0.4794 1.1841 0.1877 0.035 Uiso 1 1 calc R . .
C22 C 0.5788(5) 1.2080(2) 0.12498(12) 0.0306(9) Uani 1 1 d . . .
H22 H 0.5711 1.2622 0.1279 0.037 Uiso 1 1 calc R . .
C23 C 0.6435(4) 1.17581(19) 0.08344(12) 0.0259(8) Uani 1 1 d . . .
C24 C 0.6879(6) 1.2207(2) 0.04372(13) 0.0365(9) Uani 1 1 d . . .
H24 H 0.6780 1.2750 0.0450 0.044 Uiso 1 1 calc R . .
C25 C 0.7445(5) 1.18665(19) 0.00400(13) 0.0350(10) Uani 1 1 d . . .
H25 H 0.7732 1.2173 -0.0219 0.042 Uiso 1 1 calc R . .
C26 C 0.7606(4) 1.10435(19) 0.00156(12) 0.0289(9) Uani 1 1 d . . .
H26 H 0.7979 1.0810 -0.0262 0.035 Uiso 1 1 calc R . .
C27 C 0.7218(4) 1.05885(19) 0.03955(11) 0.0244(7) Uani 1 1 d . . .
H27 H 0.7345 1.0048 0.0375 0.029 Uiso 1 1 calc R . .
C28 C 0.6631(4) 1.09235(18) 0.08155(12) 0.0208(7) Uani 1 1 d . . .
C29 C 1.0155(4) 1.0709(2) 0.14636(10) 0.0204(7) Uani 1 1 d . . .
C30 C 1.0810(4) 1.1464(2) 0.14525(11) 0.0252(8) Uani 1 1 d . . .
H30 H 1.0696 1.1781 0.1717 0.030 Uiso 1 1 calc R . .
C31 C 1.1629(5) 1.1757(2) 0.10572(12) 0.0303(9) Uani 1 1 d . . .
H31 H 1.2020 1.2270 0.1057 0.036 Uiso 1 1 calc R . .
C32 C 1.1869(5) 1.12920(19) 0.06636(11) 0.0280(8) Uani 1 1 d . . .
H32 H 1.2443 1.1484 0.0402 0.034 Uiso 1 1 calc R . .
C33 C 1.1239(4) 1.05345(19) 0.06659(11) 0.0233(8) Uani 1 1 d . . .
H33 H 1.1397 1.0213 0.0405 0.028 Uiso 1 1 calc R . .
C34 C 1.0376(4) 1.02558(18) 0.10553(11) 0.0194(7) Uani 1 1 d . . .
C35 C 0.9317(4) 1.0445(2) 0.19224(12) 0.0226(8) Uani 1 1 d . . .
C36 C 1.1070(4) 0.87674(18) 0.13201(12) 0.0238(7) Uani 1 1 d . . .
H36A H 1.0833 0.8216 0.1306 0.036 Uiso 1 1 calc R . .
H36B H 1.1065 0.8936 0.1643 0.036 Uiso 1 1 calc R . .
H36C H 1.2160 0.8868 0.1184 0.036 Uiso 1 1 calc R . .
C37 C 0.2585(5) 0.6376(2) 0.09264(13) 0.0356(9) Uani 1 1 d . . .
C38 C 0.2765(5) 0.5738(2) 0.05912(12) 0.0370(9) Uani 1 1 d . . .
H38A H 0.1703 0.5471 0.0559 0.055 Uiso 1 1 calc R . .
H38B H 0.3607 0.5378 0.0703 0.055 Uiso 1 1 calc R . .
H38C H 0.3102 0.5944 0.0290 0.055 Uiso 1 1 calc R . .
C39 C 0.7450(5) 0.8881(3) 0.31608(13) 0.0358(10) Uani 1 1 d . . .
C40 C 0.7695(6) 0.9727(2) 0.31843(14) 0.0424(10) Uani 1 1 d . . .
H40A H 0.8530 0.9846 0.3419 0.064 Uiso 1 1 calc R . .
H40B H 0.6646 0.9975 0.3266 0.064 Uiso 1 1 calc R . .
H40C H 0.8070 0.9916 0.2883 0.064 Uiso 1 1 calc R . .
F1 F 0.6178(3) 0.41541(12) 0.05206(9) 0.0561(7) Uani 1 1 d . . .
F2 F 0.8353(3) 0.38745(12) 0.10142(8) 0.0438(6) Uani 1 1 d . . .
F3 F 0.8800(3) 0.45540(16) 0.03454(8) 0.0603(8) Uani 1 1 d . . .
F4 F 0.8982(3) 0.51591(14) 0.10474(10) 0.0643(8) Uani 1 1 d . . .
F5 F 0.6812(3) 0.54310(11) 0.05549(7) 0.0362(5) Uani 1 1 d . . .
F6 F 0.6362(3) 0.47699(17) 0.12204(8) 0.0623(8) Uani 1 1 d . . .
N1 N 0.7576(3) 0.82003(14) 0.15801(9) 0.0175(6) Uani 1 1 d . . .
N2 N 0.5848(3) 0.86764(15) 0.08536(9) 0.0183(6) Uani 1 1 d . . .
N3 N 0.4939(3) 0.94915(15) 0.18303(9) 0.0200(6) Uani 1 1 d . . .
N4 N 0.6239(3) 1.04620(16) 0.12001(9) 0.0206(6) Uani 1 1 d . . .
N5 N 0.2437(6) 0.6872(2) 0.11843(13) 0.0689(14) Uani 1 1 d . . .
N6 N 0.7248(5) 0.8222(2) 0.31347(12) 0.0535(10) Uani 1 1 d . . .
O1 O 0.8360(3) 0.98249(12) 0.19194(7) 0.0201(5) Uani 1 1 d . . .
O2 O 0.9602(3) 1.08200(14) 0.22825(8) 0.0320(6) Uani 1 1 d . . .
O3 O 0.9660(3) 0.90276(13) 0.05042(7) 0.0225(5) Uani 1 1 d . . .
P1 P 0.75886(11) 0.46459(5) 0.07844(3) 0.0238(2) Uani 1 1 d . . .
Ru1 Ru 0.70029(3) 0.931312(14) 0.136905(8) 0.01650(6) Uani 1 1 d . . .
S2 S 0.94911(9) 0.92919(5) 0.09989(2) 0.01746(16) Uani 1 1 d . . .

loop_
_atom_site_aniso_label
_atom_site_aniso_U_11
_atom_site_aniso_U_22
_atom_site_aniso_U_33
_atom_site_aniso_U_23
_atom_site_aniso_U_13
_atom_site_aniso_U_12
C1 0.0235(18) 0.0203(17) 0.0198(17) -0.0020(14) -0.0018(14) 0.0021(14)
C2 0.028(2) 0.0263(18) 0.0235(18) 0.0020(15) -0.0085(15) -0.0003(15)
C3 0.030(2) 0.031(2) 0.0205(18) -0.0052(15) -0.0041(15) -0.0061(16)
C4 0.0208(18) 0.0220(17) 0.0197(17) -0.0045(14) 0.0021(14) 0.0010(14)
C5 0.0164(16) 0.0201(17) 0.0152(16) 0.0000(13) 0.0028(13) 0.0018(14)
C6 0.0173(17) 0.0246(17) 0.0184(16) 0.0009(12) 0.0021(13) -0.0020(14)
C7 0.0282(18) 0.0211(16) 0.0273(17) -0.0002(15) -0.0024(17) 0.0012(14)
C8 0.028(2) 0.0217(18) 0.037(2) 0.0098(16) -0.0017(16) 0.0006(15)
C9 0.0238(19) 0.031(2) 0.0239(19) 0.0109(16) -0.0025(15) -0.0022(15)
C10 0.023(2) 0.0263(18) 0.0170(16) 0.0046(14) 0.0000(14) -0.0030(15)
C11 0.0179(17) 0.0333(19) 0.0158(16) -0.0009(15) -0.0023(13) 0.0008(15)
C12 0.0176(17) 0.033(2) 0.0189(17) 0.0023(15) -0.0031(14) 0.0009(15)
C13 0.0223(19) 0.038(2) 0.0251(17) 0.0072(16) -0.0007(16) -0.0029(17)
C14 0.028(2) 0.050(2) 0.0213(18) 0.0103(17) -0.0025(14) -0.0058(17)
C15 0.026(2) 0.064(3) 0.0191(18) -0.0019(19) 0.0005(14) -0.0021(18)
C16 0.0216(18) 0.042(2) 0.0189(16) -0.0042(16) 0.0010(13) 0.0050(16)
C17 0.032(2) 0.051(2) 0.0232(18) -0.0091(18) 0.0036(16) 0.0085(19)
C18 0.033(2) 0.037(2) 0.029(2) -0.0118(17) -0.0004(16) 0.0091(18)
C19 0.0223(19) 0.029(2) 0.0235(19) -0.0046(16) -0.0040(15) 0.0025(16)
C20 0.0211(17) 0.025(2) 0.0224(17) -0.0066(15) -0.0027(13) 0.0011(15)
C21 0.035(2) 0.025(2) 0.027(2) -0.0109(16) -0.0024(17) 0.0071(17)
C22 0.035(2) 0.0213(18) 0.035(2) -0.0063(16) -0.0111(17) 0.0035(16)
C23 0.032(2) 0.0183(17) 0.0279(19) -0.0036(15) -0.0098(16) 0.0026(15)
C24 0.050(3) 0.0209(18) 0.039(2) 0.0022(16) -0.009(2) -0.0005(19)
C25 0.055(3) 0.0217(18) 0.0288(19) 0.0091(15) -0.0064(17) -0.0021(17)
C26 0.040(2) 0.0234(17) 0.0232(17) 0.0023(14) -0.0053(15) -0.0016(16)
C27 0.0256(18) 0.0194(17) 0.0283(16) 0.0002(14) -0.0086(14) 0.0023(16)
C28 0.0159(17) 0.0177(16) 0.0289(18) -0.0009(14) -0.0066(13) -0.0001(12)
C29 0.0196(15) 0.0231(16) 0.0186(16) 0.0008(16) -0.0015(12) -0.0008(15)
C30 0.0292(19) 0.0271(18) 0.0193(19) -0.0065(15) -0.0029(14) -0.0017(15)
C31 0.040(2) 0.0229(18) 0.0276(19) -0.0002(16) -0.0012(16) -0.0070(16)
C32 0.034(2) 0.0291(18) 0.0209(17) 0.0033(14) 0.0015(16) -0.0069(17)
C33 0.0259(17) 0.025(2) 0.0189(16) -0.0017(14) -0.0003(13) -0.0017(15)
C34 0.0212(17) 0.0180(17) 0.0189(17) -0.0014(14) -0.0031(14) -0.0002(14)
C35 0.0208(18) 0.0253(19) 0.0218(18) -0.0026(15) 0.0002(14) 0.0023(14)
C36 0.0203(16) 0.0244(17) 0.0267(19) 0.0022(16) 0.0008(15) 0.0041(14)
C37 0.039(2) 0.034(2) 0.034(2) -0.0033(17) 0.0123(17) -0.0084(17)
C38 0.036(2) 0.043(2) 0.0316(18) -0.0147(19) 0.0028(16) 0.000(2)
C39 0.036(2) 0.047(2) 0.0245(19) 0.0051(18) 0.0052(16) -0.0013(19)
C40 0.048(3) 0.044(2) 0.035(2) -0.0017(19) -0.004(2) -0.008(2)
F1 0.0542(15) 0.0290(14) 0.0850(18) -0.0120(13) -0.0328(14) -0.0045(11)
F2 0.0586(17) 0.0308(12) 0.0420(13) 0.0066(10) -0.0073(12) 0.0118(11)
F3 0.0597(16) 0.083(2) 0.0386(13) 0.0119(13) 0.0206(12) 0.0378(15)
F4 0.0468(15) 0.0405(14) 0.106(2) -0.0226(15) -0.0431(15) 0.0057(12)
F5 0.0348(12) 0.0279(10) 0.0461(12) 0.0073(9) -0.0016(10) 0.0023(10)
F6 0.0700(18) 0.090(2) 0.0269(13) 0.0142(12) 0.0179(12) 0.0392(16)
N1 0.0155(14) 0.0200(13) 0.0170(13) -0.0016(11) -0.0001(10) -0.0002(11)
N2 0.0184(14) 0.0192(14) 0.0172(14) -0.0018(11) 0.0007(11) -0.0004(11)
N3 0.0195(14) 0.0241(16) 0.0162(13) -0.0032(11) -0.0039(11) 0.0014(12)
N4 0.0212(14) 0.0208(15) 0.0199(14) -0.0047(11) -0.0017(11) 0.0009(12)
N5 0.095(4) 0.051(2) 0.061(3) -0.025(2) 0.038(2) -0.021(2)
N6 0.073(3) 0.045(2) 0.043(2) 0.0107(18) 0.011(2) -0.005(2)
O1 0.0229(13) 0.0246(12) 0.0128(11) -0.0021(9) -0.0016(9) -0.0020(10)
O2 0.0409(15) 0.0351(16) 0.0199(12) -0.0103(11) 0.0011(10) -0.0137(12)
O3 0.0292(13) 0.0227(12) 0.0157(11) -0.0014(10) 0.0035(10) 0.0007(10)
P1 0.0285(5) 0.0223(4) 0.0205(4) -0.0012(4) -0.0004(3) 0.0008(4)
Ru1 0.01848(12) 0.01768(11) 0.01335(10) -0.00125(12) -0.00137(11) 0.00088(11)
S2 0.0204(4) 0.0185(4) 0.0134(4) -0.0003(4) -0.0003(3) -0.0002(4)

loop_
_atom_type_symbol
_atom_type_description
_atom_type_scat_dispersion_real
_atom_type_scat_dispersion_imag
_atom_type_scat_source
C C 0.0033 0.0016 'International Tables Vol C Tables 4.2.6.8 and 6.1.1.4'
H H 0.0000 0.0000 'International Tables Vol C Tables 4.2.6.8 and 6.1.1.4'
N N 0.0061 0.0033 'International Tables Vol C Tables 4.2.6.8 and 6.1.1.4'
O O 0.0106 0.0060 'International Tables Vol C Tables 4.2.6.8 and 6.1.1.4'
S S 0.1246 0.1234 'International Tables Vol C Tables 4.2.6.8 and 6.1.1.4'
Ru Ru -1.2594 0.8363 'International Tables Vol C Tables 4.2.6.8 and 6.1.1.4'
P P 0.1023 0.0942 'International Tables Vol C Tables 4.2.6.8 and 6.1.1.4'
F F 0.0171 0.0103 'International Tables Vol C Tables 4.2.6.8 and 6.1.1.4'

loop_
_geom_angle_atom_site_label_1
_geom_angle_atom_site_label_2
_geom_angle_atom_site_label_3
_geom_angle
_geom_angle_site_symmetry_1
_geom_angle_site_symmetry_3
_geom_angle_publ_flag
N2 C1 C2 122.9(3) . . ?
C1 C2 C3 119.4(3) . . ?
C4 C3 C2 119.1(3) . . ?
C3 C4 C5 119.5(3) . . ?
N2 C5 C4 121.6(3) . . ?
N2 C5 C6 114.1(3) . . ?
C4 C5 C6 124.3(3) . . ?
N1 C6 C7 121.6(3) . . ?
N1 C6 C5 114.1(3) . . ?
C7 C6 C5 124.3(3) . . ?
C8 C7 C6 118.4(3) . . ?
C9 C8 C7 120.2(3) . . ?
C8 C9 C10 119.2(3) . . ?
N1 C10 C9 121.6(3) . . ?
N3 C11 C12 120.8(3) . . ?
N3 C11 C16 120.9(3) . . ?
C12 C11 C16 118.2(3) . . ?
C13 C12 C11 120.9(3) . . ?
C12 C13 C14 120.4(3) . . ?
C15 C14 C13 120.6(3) . . ?
C14 C15 C16 120.9(3) . . ?
C17 C16 C15 123.2(3) . . ?
C17 C16 C11 117.7(3) . . ?
C15 C16 C11 119.0(3) . . ?
C18 C17 C16 120.7(3) . . ?
C17 C18 C19 119.3(3) . . ?
N3 C19 C18 122.6(3) . . ?
N3 C19 C20 115.3(3) . . ?
C18 C19 C20 122.1(3) . . ?
N4 C20 C21 121.9(3) . . ?
N4 C20 C19 116.0(3) . . ?
C21 C20 C19 122.1(3) . . ?
C22 C21 C20 119.4(3) . . ?
C21 C22 C23 121.1(3) . . ?
C22 C23 C24 123.4(3) . . ?
C22 C23 C28 117.6(3) . . ?
C24 C23 C28 119.0(3) . . ?
C25 C24 C23 121.1(3) . . ?
C24 C25 C26 120.1(3) . . ?
C27 C26 C25 120.6(3) . . ?
C26 C27 C28 120.9(3) . . ?
N4 C28 C27 120.8(3) . . ?
N4 C28 C23 120.9(3) . . ?
C27 C28 C23 118.3(3) . . ?
C30 C29 C34 116.5(3) . . ?
C30 C29 C35 117.0(3) . . ?
C34 C29 C35 126.4(3) . . ?
C31 C30 C29 121.8(3) . . ?
C32 C31 C30 120.6(3) . . ?
C31 C32 C33 118.9(3) . . ?
C34 C33 C32 120.2(3) . . ?
C33 C34 C29 122.0(3) . . ?
C33 C34 S2 115.9(2) . . ?
C29 C34 S2 122.0(3) . . ?
O2 C35 O1 122.5(3) . . ?
O2 C35 C29 118.3(3) . . ?
O1 C35 C29 119.1(3) . . ?
N5 C37 C38 179.5(5) . . ?
N6 C39 C40 178.8(5) . . ?
C10 N1 C6 118.9(3) . . ?
C10 N1 Ru1 125.6(2) . . ?
C6 N1 Ru1 115.40(19) . . ?
C1 N2 C5 117.5(3) . . ?
C1 N2 Ru1 127.1(2) . . ?
C5 N2 Ru1 115.1(2) . . ?
C19 N3 C11 118.6(3) . . ?
C19 N3 Ru1 109.7(2) . . ?
C11 N3 Ru1 128.6(2) . . ?
C20 N4 C28 118.5(3) . . ?
C20 N4 Ru1 110.4(2) . . ?
C28 N4 Ru1 130.3(2) . . ?
C35 O1 Ru1 130.2(2) . . ?
F3 P1 F1 90.15(15) . . ?
F3 P1 F6 177.96(15) . . ?
F1 P1 F6 90.45(16) . . ?
F3 P1 F2 90.56(13) . . ?
F1 P1 F2 91.26(13) . . ?
F6 P1 F2 91.38(13) . . ?
F3 P1 F4 90.21(16) . . ?
F1 P1 F4 178.63(14) . . ?
F6 P1 F4 89.15(16) . . ?
F2 P1 F4 90.05(12) . . ?
F3 P1 F5 89.76(12) . . ?
F1 P1 F5 88.97(12) . . ?
F6 P1 F5 88.30(13) . . ?
F2 P1 F5 179.61(13) . . ?
F4 P1 F5 89.71(12) . . ?
N2 Ru1 N1 79.22(10) . . ?
N2 Ru1 O1 172.20(10) . . ?
N1 Ru1 O1 93.25(9) . . ?
N2 Ru1 N4 101.84(10) . . ?
N1 Ru1 N4 174.71(10) . . ?
O1 Ru1 N4 85.84(9) . . ?
N2 Ru1 N3 100.03(10) . . ?
N1 Ru1 N3 97.13(10) . . ?
O1 Ru1 N3 82.79(9) . . ?
N4 Ru1 N3 77.58(10) . . ?
N2 Ru1 S2 92.85(8) . . ?
N1 Ru1 S2 85.81(7) . . ?
O1 Ru1 S2 84.51(6) . . ?
N4 Ru1 S2 99.28(8) . . ?
N3 Ru1 S2 167.10(7) . . ?
O3 S2 C36 105.49(15) . . ?
O3 S2 C34 109.20(14) . . ?
C36 S2 C34 98.16(15) . . ?
O3 S2 Ru1 122.03(10) . . ?
C36 S2 Ru1 112.67(11) . . ?
C34 S2 Ru1 106.68(11) . . ?

loop_
_geom_bond_atom_site_label_1
_geom_bond_atom_site_label_2
_geom_bond_distance
_geom_bond_site_symmetry_2
_geom_bond_publ_flag
C1 N2 1.351(4) . ?
C1 C2 1.378(4) . ?
C2 C3 1.386(5) . ?
C3 C4 1.379(5) . ?
C4 C5 1.391(4) . ?
C5 N2 1.378(4) . ?
C5 C6 1.482(4) . ?
C6 N1 1.364(4) . ?
C6 C7 1.388(4) . ?
C7 C8 1.384(4) . ?
C8 C9 1.370(5) . ?
C9 C10 1.385(4) . ?
C10 N1 1.347(4) . ?
C11 N3 1.387(4) . ?
C11 C12 1.409(5) . ?
C11 C16 1.431(4) . ?
C12 C13 1.372(4) . ?
C13 C14 1.403(5) . ?
C14 C15 1.351(5) . ?
C15 C16 1.415(5) . ?
C16 C17 1.405(5) . ?
C17 C18 1.363(5) . ?
C18 C19 1.405(5) . ?
C19 N3 1.347(4) . ?
C19 C20 1.477(5) . ?
C20 N4 1.349(4) . ?
C20 C21 1.415(5) . ?
C21 C22 1.348(5) . ?
C22 C23 1.397(5) . ?
C23 C24 1.407(5) . ?
C23 C28 1.434(4) . ?
C24 C25 1.344(5) . ?
C25 C26 1.413(4) . ?
C26 C27 1.363(4) . ?
C27 C28 1.400(4) . ?
C28 N4 1.380(4) . ?
C29 C30 1.390(5) . ?
C29 C34 1.403(4) . ?
C29 C35 1.527(4) . ?
C30 C31 1.388(5) . ?
C31 C32 1.382(4) . ?
C32 C33 1.386(4) . ?
C33 C34 1.382(4) . ?
C34 S2 1.796(3) . ?
C35 O2 1.226(4) . ?
C35 O1 1.301(4) . ?
C36 S2 1.786(3) . ?
C37 N5 1.125(5) . ?
C37 C38 1.453(5) . ?
C39 N6 1.139(5) . ?
C39 C40 1.459(5) . ?
F1 P1 1.584(2) . ?
F2 P1 1.589(2) . ?
F3 P1 1.578(2) . ?
F4 P1 1.593(2) . ?
F5 P1 1.612(2) . ?
F6 P1 1.585(2) . ?
N1 Ru1 2.043(3) . ?
N2 Ru1 2.037(3) . ?
N3 Ru1 2.113(3) . ?
N4 Ru1 2.108(3) . ?
O1 Ru1 2.085(2) . ?
O3 S2 1.479(2) . ?
Ru1 S2 2.2304(8) . ?
